data_4075532
loop_
_publ_author_name
'Bazinet, Patrick'
'Tupper, Karl A.'
'Tilley, T. Don'

_publ_section_title
;
 Octa- and Nonamethylfluorene and an Electron-Rich Permethylfluorenyl
 Ruthenocene Derivative
;
_journal_issue 18
_journal_name_full Organometallics
_journal_page_first 4286
_journal_paper_doi 10.1021/om0603464
_journal_volume 25
_journal_year 2006
_chemical_formula_moiety 'C32 H42 Ru'
_chemical_formula_sum 'C32 H42 Ru'
_chemical_formula_weight 527.73
_chemical_name_systematic
; 
 ? 
;
_space_group_IT_number 9
_symmetry_cell_setting monoclinic
_symmetry_space_group_name_Hall 'C -2yc'
_symmetry_space_group_name_H-M 'C 1 c 1'
_atom_sites_solution_hydrogens geom
_atom_sites_solution_primary direct
_atom_sites_solution_secondary difmap
_audit_creation_method SHELXL-97
_cell_angle_alpha 90.00
_cell_angle_beta 113.492(4)
_cell_angle_gamma 90.00
_cell_formula_units_Z 4
_cell_length_a 11.262(3)
_cell_length_b 31.713(10)
_cell_length_c 7.774(2)
_cell_measurement_reflns_used 5175
_cell_measurement_temperature 127(2)
_cell_measurement_theta_max 23.2175
_cell_measurement_theta_min 3.133
_cell_volume 2546.4(12)
_computing_cell_refinement 'Bruker SMART'
_computing_data_collection 'Bruker SMART'
_computing_data_reduction 'Bruker SHELXTL'
_computing_molecular_graphics 'Bruker SHELXTL'
_computing_publication_material 'Bruker SHELXTL'
_computing_structure_refinement 'SHELXL-97 (Sheldrick, 1997)'
_computing_structure_solution 'SHELXS-97 (Sheldrick, 1990)'
_diffrn_ambient_temperature 127(2)
_diffrn_measured_fraction_theta_full 0.991
_diffrn_measured_fraction_theta_max 0.991
_diffrn_measurement_device_type 'CCD area detector'
_diffrn_measurement_method 'phi and omega scans'
_diffrn_radiation_monochromator graphite
_diffrn_radiation_source 'fine-focus sealed tube'
_diffrn_radiation_type MoK\a
_diffrn_radiation_wavelength 0.71073
_diffrn_reflns_av_R_equivalents 0.0312
_diffrn_reflns_av_sigmaI/netI 0.0428
_diffrn_reflns_limit_h_max 5
_diffrn_reflns_limit_h_min -12
_diffrn_reflns_limit_k_max 35
_diffrn_reflns_limit_k_min -35
_diffrn_reflns_limit_l_max 8
_diffrn_reflns_limit_l_min -8
_diffrn_reflns_number 5121
_diffrn_reflns_theta_full 23.24
_diffrn_reflns_theta_max 23.24
_diffrn_reflns_theta_min 3.13
_diffrn_standards_decay_% 0
_diffrn_standards_interval_count 0
_diffrn_standards_interval_time 0
_diffrn_standards_number 0
_exptl_absorpt_coefficient_mu 0.634
_exptl_absorpt_correction_T_max 0.996
_exptl_absorpt_correction_T_min 0.982
_exptl_absorpt_correction_type multi-scan
_exptl_absorpt_process_details 'sadabs, 2004'
_exptl_crystal_colour yellow
_exptl_crystal_density_diffrn 1.377
_exptl_crystal_density_method 'not measured'
_exptl_crystal_description prism
_exptl_crystal_F_000 1112
_exptl_crystal_size_max 0.03
_exptl_crystal_size_mid 0.020
_exptl_crystal_size_min 0.015
_refine_diff_density_max 0.452
_refine_diff_density_min -1.269
_refine_diff_density_rms 0.090
_refine_ls_abs_structure_details 'Flack H D (1983), Acta Cryst. A39, 876-881'
_refine_ls_abs_structure_Flack -0.01(5)
_refine_ls_extinction_method none
_refine_ls_goodness_of_fit_ref 1.070
_refine_ls_hydrogen_treatment constr
_refine_ls_matrix_type full
_refine_ls_number_parameters 298
_refine_ls_number_reflns 2454
_refine_ls_number_restraints 2
_refine_ls_restrained_S_all 1.069
_refine_ls_R_factor_all 0.0368
_refine_ls_R_factor_gt 0.0343
_refine_ls_shift/su_max 0.000
_refine_ls_shift/su_mean 0.000
_refine_ls_structure_factor_coef Fsqd
_refine_ls_weighting_details 'calc w=1/[\s^2^(Fo^2^)+(0.0650P)^2^+0.4527P] where P=(Fo^2^+2Fc^2^)/3'
_refine_ls_weighting_scheme calc
_refine_ls_wR_factor_gt 0.0876
_refine_ls_wR_factor_ref 0.0899
_reflns_number_gt 2335
_reflns_number_total 2454
_reflns_threshold_expression >2sigma(I)
_cod_data_source_file om0603464si20060418_014657.cif
_cod_data_source_block baz251
_cod_depositor_comments
;
The following automatic conversions were performed:

'_symmetry_cell_setting' value 'Monoclinic' changed to 'monoclinic'
according to /home/saulius/struct/CIF-dictionaries/cif_core.dic
dictionary named 'cif_core.dic' version 2.4.1 from 2010-06-29.

Automatic conversion script
Id: cif_fix_values 1715 2011-07-08 13:25:40Z adriana 
;
_cod_original_cell_volume 2546.4(13)
_cod_original_sg_symbol_H-M Cc
_cod_database_code 4075532

loop_
_symmetry_equiv_pos_as_xyz
'x, y, z'
'x, -y, z+1/2'
'x+1/2, y+1/2, z'
'x+1/2, -y+1/2, z+1/2'

loop_
_atom_site_label
_atom_site_type_symbol
_atom_site_fract_x
_atom_site_fract_y
_atom_site_fract_z
_atom_site_U_iso_or_equiv
_atom_site_adp_type
_atom_site_occupancy
_atom_site_symmetry_multiplicity
_atom_site_calc_flag
_atom_site_refinement_flags
Ru Ru 0.31849(7) 0.640685(11) 0.65771(8) 0.01592(16) Uani 1 1 d .
C1 C 0.3728(7) 0.6583(2) 0.9514(8) 0.0221(15) Uani 1 1 d .
C2 C 0.2377(11) 0.6441(2) 0.8750(14) 0.019(2) Uani 1 1 d .
C3 C 0.1198(7) 0.66586(19) 0.8487(9) 0.0263(15) Uani 1 1 d .
C4 C 0.0047(7) 0.6451(2) 0.7574(9) 0.0249(16) Uani 1 1 d .
C5 C 0.0020(6) 0.6009(2) 0.7150(8) 0.0251(15) Uani 1 1 d .
C6 C 0.1127(6) 0.57838(18) 0.7542(7) 0.0190(14) Uani 1 1 d .
C7 C 0.2355(6) 0.59974(19) 0.8191(7) 0.0194(14) Uani 1 1 d .
C8 C 0.3689(6) 0.58764(18) 0.8591(7) 0.0167(13) Uani 1 1 d .
C9 C 0.4262(6) 0.55102(17) 0.8106(8) 0.0181(13) Uani 1 1 d .
C10 C 0.5570(7) 0.54696(19) 0.8879(8) 0.0234(14) Uani 1 1 d .
C11 C 0.6412(6) 0.57917(19) 1.0100(8) 0.0219(14) Uani 1 1 d .
C12 C 0.5912(6) 0.6166(2) 1.0338(8) 0.0234(14) Uani 1 1 d .
C13 C 0.4498(7) 0.6222(2) 0.9540(9) 0.0198(16) Uani 1 1 d .
C14 C 0.4200(7) 0.70194(19) 1.0233(9) 0.0325(16) Uani 1 1 d .
H14A H 0.4398 0.7033 1.1553 0.049 Uiso 1 1 calc R
H14B H 0.3539 0.7222 0.9584 0.049 Uiso 1 1 calc R
H14C H 0.4965 0.7082 1.0021 0.049 Uiso 1 1 calc R
C15 C 0.1250(8) 0.7097(2) 0.9229(10) 0.0371(18) Uani 1 1 d .
H15A H 0.0386 0.7196 0.8944 0.056 Uiso 1 1 calc R
H15B H 0.1666 0.7280 0.8656 0.056 Uiso 1 1 calc R
H15C H 0.1730 0.7096 1.0564 0.056 Uiso 1 1 calc R
C16 C -0.1209(8) 0.6678(3) 0.7114(11) 0.045(2) Uani 1 1 d .
H16A H -0.1040 0.6969 0.7462 0.068 Uiso 1 1 calc R
H16B H -0.1668 0.6553 0.7793 0.068 Uiso 1 1 calc R
H16C H -0.1724 0.6658 0.5792 0.068 Uiso 1 1 calc R
C17 C -0.1325(7) 0.5784(2) 0.6427(10) 0.0375(18) Uani 1 1 d .
H17A H -0.1219 0.5491 0.6204 0.056 Uiso 1 1 calc R
H17B H -0.1898 0.5914 0.5281 0.056 Uiso 1 1 calc R
H17C H -0.1686 0.5808 0.7353 0.056 Uiso 1 1 calc R
C18 C 0.1094(8) 0.53005(19) 0.7595(9) 0.0340(17) Uani 1 1 d .
H18A H 0.0211 0.5206 0.7118 0.051 Uiso 1 1 calc R
H18B H 0.1537 0.5205 0.8865 0.051 Uiso 1 1 calc R
H18C H 0.1513 0.5187 0.6836 0.051 Uiso 1 1 calc R
C19 C 0.3413(7) 0.52225(17) 0.6575(12) 0.028(2) Uani 1 1 d .
H19A H 0.3924 0.4996 0.6413 0.042 Uiso 1 1 calc R
H19B H 0.3030 0.5378 0.5425 0.042 Uiso 1 1 calc R
H19C H 0.2742 0.5110 0.6908 0.042 Uiso 1 1 calc R
C20 C 0.6212(7) 0.5082(2) 0.8473(10) 0.0335(16) Uani 1 1 d .
H20A H 0.5559 0.4892 0.7677 0.050 Uiso 1 1 calc R
H20B H 0.6720 0.4942 0.9630 0.050 Uiso 1 1 calc R
H20C H 0.6763 0.5166 0.7857 0.050 Uiso 1 1 calc R
C21 C 0.7856(7) 0.5702(2) 1.0978(10) 0.0399(19) Uani 1 1 d .
H21A H 0.8302 0.5938 1.1728 0.060 Uiso 1 1 calc R
H21B H 0.8163 0.5655 1.0007 0.060 Uiso 1 1 calc R
H21C H 0.8014 0.5455 1.1755 0.060 Uiso 1 1 calc R
C22 C 0.6762(7) 0.6516(2) 1.1506(10) 0.0348(17) Uani 1 1 d .
H22A H 0.7654 0.6434 1.1921 0.052 Uiso 1 1 calc R
H22B H 0.6559 0.6567 1.2575 0.052 Uiso 1 1 calc R
H22C H 0.6614 0.6768 1.0764 0.052 Uiso 1 1 calc R
C23 C 0.2966(6) 0.69536(19) 0.4799(8) 0.0224(14) Uani 1 1 d .
C24 C 0.1907(7) 0.6666(2) 0.3929(8) 0.0211(14) Uani 1 1 d .
C25 C 0.2418(8) 0.6278(3) 0.3531(9) 0.0234(18) Uani 1 1 d .
C26 C 0.3798(10) 0.6325(3) 0.4280(14) 0.020(2) Uani 1 1 d .
C27 C 0.4144(6) 0.67361(19) 0.5072(8) 0.0180(13) Uani 1 1 d .
C28 C 0.2858(7) 0.74017(19) 0.5249(9) 0.0325(16) Uani 1 1 d .
H28A H 0.2767 0.7574 0.4188 0.049 Uiso 1 1 calc R
H28B H 0.3622 0.7484 0.6307 0.049 Uiso 1 1 calc R
H28C H 0.2113 0.7438 0.5544 0.049 Uiso 1 1 calc R
C29 C 0.0498(6) 0.6753(2) 0.3374(9) 0.0295(16) Uani 1 1 d .
H29A H 0.0142 0.6872 0.2136 0.044 Uiso 1 1 calc R
H29B H 0.0391 0.6948 0.4244 0.044 Uiso 1 1 calc R
H29C H 0.0057 0.6495 0.3386 0.044 Uiso 1 1 calc R
C30 C 0.1617(7) 0.5907(2) 0.2522(8) 0.0301(16) Uani 1 1 d .
H30A H 0.1421 0.5930 0.1205 0.045 Uiso 1 1 calc R
H30B H 0.0827 0.5902 0.2714 0.045 Uiso 1 1 calc R
H30C H 0.2092 0.5651 0.3001 0.045 Uiso 1 1 calc R
C31 C 0.4745(7) 0.5989(2) 0.4221(9) 0.0288(15) Uani 1 1 d .
H31A H 0.4875 0.6015 0.3078 0.043 Uiso 1 1 calc R
H31B H 0.4399 0.5714 0.4274 0.043 Uiso 1 1 calc R
H31C H 0.5557 0.6024 0.5273 0.043 Uiso 1 1 calc R
C32 C 0.5481(7) 0.6903(2) 0.5954(10) 0.0331(17) Uani 1 1 d .
H32A H 0.5699 0.7042 0.5021 0.050 Uiso 1 1 calc R
H32B H 0.6073 0.6675 0.6493 0.050 Uiso 1 1 calc R
H32C H 0.5538 0.7101 0.6919 0.050 Uiso 1 1 calc R

loop_
_atom_site_aniso_label
_atom_site_aniso_U_11
_atom_site_aniso_U_22
_atom_site_aniso_U_33
_atom_site_aniso_U_23
_atom_site_aniso_U_13
_atom_site_aniso_U_12
Ru 0.0159(2) 0.0195(2) 0.0113(2) 0.0003(3) 0.00442(17) -0.0003(3)
C1 0.032(5) 0.020(4) 0.016(3) 0.002(3) 0.011(3) 0.002(3)
C2 0.017(5) 0.034(5) 0.008(4) 0.001(3) 0.007(4) 0.003(3)
C3 0.030(4) 0.034(4) 0.018(3) 0.013(3) 0.013(3) 0.012(3)
C4 0.015(4) 0.047(4) 0.014(3) 0.001(3) 0.007(3) 0.007(3)
C5 0.015(3) 0.043(4) 0.015(3) 0.003(3) 0.003(3) 0.000(3)
C6 0.022(4) 0.029(3) 0.004(3) 0.002(2) 0.003(3) -0.004(3)
C7 0.023(4) 0.023(3) 0.010(3) 0.003(2) 0.004(3) -0.001(3)
C8 0.017(3) 0.024(3) 0.010(3) 0.001(2) 0.007(3) -0.001(3)
C9 0.021(4) 0.020(3) 0.017(3) 0.010(2) 0.011(3) 0.006(3)
C10 0.029(4) 0.023(3) 0.021(3) 0.008(3) 0.013(3) 0.009(3)
C11 0.015(3) 0.036(4) 0.014(3) 0.011(3) 0.004(3) 0.006(3)
C12 0.021(4) 0.033(4) 0.016(3) 0.002(3) 0.008(3) -0.001(3)
C13 0.030(5) 0.022(3) 0.009(3) 0.001(3) 0.009(3) -0.003(3)
C14 0.037(4) 0.031(4) 0.024(3) -0.003(3) 0.006(3) -0.002(3)
C15 0.040(5) 0.041(4) 0.039(4) -0.004(3) 0.024(4) 0.009(4)
C16 0.027(4) 0.059(5) 0.043(4) -0.009(4) 0.007(3) 0.012(4)
C17 0.033(4) 0.043(4) 0.022(3) 0.004(3) -0.003(3) -0.004(4)
C18 0.040(4) 0.036(4) 0.025(4) -0.003(3) 0.012(3) -0.018(3)
C19 0.037(6) 0.023(3) 0.029(3) 0.005(3) 0.018(4) 0.009(3)
C20 0.035(4) 0.037(4) 0.031(4) 0.005(3) 0.016(3) 0.008(3)
C21 0.034(5) 0.054(4) 0.032(4) 0.001(3) 0.013(4) 0.004(4)
C22 0.020(4) 0.053(4) 0.022(4) -0.003(3) -0.001(3) -0.005(3)
C23 0.028(4) 0.024(3) 0.012(3) 0.009(2) 0.006(3) 0.003(3)
C24 0.019(4) 0.029(4) 0.014(3) 0.006(3) 0.004(3) 0.001(3)
C25 0.029(5) 0.027(4) 0.014(4) 0.004(3) 0.009(3) -0.002(4)
C26 0.011(5) 0.037(4) 0.011(4) 0.002(3) 0.003(3) 0.001(4)
C27 0.016(3) 0.026(3) 0.011(3) 0.005(3) 0.004(3) -0.004(3)
C28 0.032(4) 0.030(3) 0.034(4) 0.005(3) 0.011(3) 0.004(3)
C29 0.019(4) 0.044(4) 0.021(3) 0.007(3) 0.003(3) 0.006(3)
C30 0.040(4) 0.036(4) 0.013(3) -0.007(3) 0.009(3) -0.011(3)
C31 0.031(4) 0.036(4) 0.028(3) 0.000(3) 0.021(3) 0.006(3)
C32 0.026(4) 0.043(4) 0.031(4) 0.019(3) 0.013(3) -0.001(3)

loop_
_atom_type_symbol
_atom_type_description
_atom_type_scat_dispersion_real
_atom_type_scat_dispersion_imag
_atom_type_scat_source
C C 0.0033 0.0016 'International Tables Vol C Tables 4.2.6.8 and 6.1.1.4'
H H 0.0000 0.0000 'International Tables Vol C Tables 4.2.6.8 and 6.1.1.4'
Ru Ru -1.2594 0.8363 'International Tables Vol C Tables 4.2.6.8 and 6.1.1.4'

loop_
_geom_angle_atom_site_label_1
_geom_angle_atom_site_label_2
_geom_angle_atom_site_label_3
_geom_angle
C24 Ru C27 65.4(3)
C24 Ru C23 38.9(2)
C27 Ru C23 38.8(2)
C24 Ru C26 64.5(3)
C27 Ru C26 38.5(2)
C23 Ru C26 64.1(3)
C24 Ru C1 134.7(3)
C27 Ru C1 116.8(2)
C23 Ru C1 112.0(2)
C26 Ru C1 147.2(3)
C24 Ru C25 38.6(3)
C27 Ru C25 64.8(3)
C23 Ru C25 64.5(3)
C26 Ru C25 38.2(4)
C1 Ru C25 172.8(3)
C24 Ru C8 148.5(2)
C27 Ru C8 135.3(2)
C23 Ru C8 172.1(2)
C26 Ru C8 114.5(3)
C1 Ru C8 64.5(2)
C25 Ru C8 119.8(3)
C24 Ru C2 112.9(3)
C27 Ru C2 146.9(3)
C23 Ru C2 118.0(3)
C26 Ru C2 173.5(5)
C1 Ru C2 38.9(4)
C25 Ru C2 136.1(4)
C8 Ru C2 64.2(3)
C24 Ru C7 119.1(2)
C27 Ru C7 172.9(2)
C23 Ru C7 148.1(2)
C26 Ru C7 136.8(3)
C1 Ru C7 64.6(2)
C25 Ru C7 114.7(3)
C8 Ru C7 38.1(2)
C2 Ru C7 38.4(2)
C24 Ru C13 171.9(3)
C27 Ru C13 114.4(2)
C23 Ru C13 135.9(2)
C26 Ru C13 120.9(3)
C1 Ru C13 37.5(3)
C25 Ru C13 149.3(2)
C8 Ru C13 37.2(2)
C2 Ru C13 62.4(3)
C7 Ru C13 62.1(2)
C13 C1 C2 106.5(6)
C13 C1 C14 127.3(7)
C2 C1 C14 126.1(6)
C13 C1 Ru 74.1(3)
C2 C1 Ru 71.7(5)
C14 C1 Ru 122.2(5)
C3 C2 C1 131.2(6)
C3 C2 C7 120.9(8)
C1 C2 C7 107.9(8)
C3 C2 Ru 123.4(6)
C1 C2 Ru 69.5(5)
C7 C2 Ru 72.0(5)
C4 C3 C2 118.1(6)
C4 C3 C15 121.9(6)
C2 C3 C15 120.0(7)
C3 C4 C5 121.0(6)
C3 C4 C16 119.9(6)
C5 C4 C16 118.9(6)
C6 C5 C4 121.8(6)
C6 C5 C17 120.7(6)
C4 C5 C17 117.2(6)
C5 C6 C7 119.9(5)
C5 C6 C18 120.0(6)
C7 C6 C18 119.4(6)
C6 C7 C8 135.6(5)
C6 C7 C2 117.1(7)
C8 C7 C2 107.1(6)
C6 C7 Ru 129.1(4)
C8 C7 Ru 69.5(3)
C2 C7 Ru 69.6(5)
C13 C8 C9 119.4(6)
C13 C8 C7 107.4(5)
C9 C8 C7 133.1(5)
C13 C8 Ru 73.3(3)
C9 C8 Ru 116.1(4)
C7 C8 Ru 72.4(3)
C10 C9 C8 118.6(6)
C10 C9 C19 122.0(6)
C8 C9 C19 118.9(5)
C9 C10 C11 122.1(6)
C9 C10 C20 120.4(6)
C11 C10 C20 117.5(6)
C12 C11 C10 120.3(6)
C12 C11 C21 122.1(6)
C10 C11 C21 117.6(6)
C11 C12 C13 119.1(6)
C11 C12 C22 121.8(6)
C13 C12 C22 119.1(6)
C8 C13 C1 110.4(7)
C8 C13 C12 119.1(6)
C1 C13 C12 130.5(7)
C8 C13 Ru 69.5(3)
C1 C13 Ru 68.4(3)
C12 C13 Ru 128.2(4)
C1 C14 H14A 109.5
C1 C14 H14B 109.5
H14A C14 H14B 109.5
C1 C14 H14C 109.5
H14A C14 H14C 109.5
H14B C14 H14C 109.5
C3 C15 H15A 109.5
C3 C15 H15B 109.5
H15A C15 H15B 109.5
C3 C15 H15C 109.5
H15A C15 H15C 109.5
H15B C15 H15C 109.5
C4 C16 H16A 109.5
C4 C16 H16B 109.5
H16A C16 H16B 109.5
C4 C16 H16C 109.5
H16A C16 H16C 109.5
H16B C16 H16C 109.5
C5 C17 H17A 109.5
C5 C17 H17B 109.5
H17A C17 H17B 109.5
C5 C17 H17C 109.5
H17A C17 H17C 109.5
H17B C17 H17C 109.5
C6 C18 H18A 109.5
C6 C18 H18B 109.5
H18A C18 H18B 109.5
C6 C18 H18C 109.5
H18A C18 H18C 109.5
H18B C18 H18C 109.5
C9 C19 H19A 109.5
C9 C19 H19B 109.5
H19A C19 H19B 109.5
C9 C19 H19C 109.5
H19A C19 H19C 109.5
H19B C19 H19C 109.5
C10 C20 H20A 109.5
C10 C20 H20B 109.5
H20A C20 H20B 109.5
C10 C20 H20C 109.5
H20A C20 H20C 109.5
H20B C20 H20C 109.5
C11 C21 H21A 109.5
C11 C21 H21B 109.5
H21A C21 H21B 109.5
C11 C21 H21C 109.5
H21A C21 H21C 109.5
H21B C21 H21C 109.5
C12 C22 H22A 109.5
C12 C22 H22B 109.5
H22A C22 H22B 109.5
C12 C22 H22C 109.5
H22A C22 H22C 109.5
H22B C22 H22C 109.5
C27 C23 C24 108.0(5)
C27 C23 C28 125.9(6)
C24 C23 C28 126.1(6)
C27 C23 Ru 70.0(3)
C24 C23 Ru 69.8(3)
C28 C23 Ru 128.0(4)
C23 C24 C25 108.4(7)
C23 C24 C29 127.1(6)
C25 C24 C29 124.3(6)
C23 C24 Ru 71.3(3)
C25 C24 Ru 73.0(3)
C29 C24 Ru 125.1(5)
C26 C25 C24 106.5(7)
C26 C25 C30 128.6(8)
C24 C25 C30 125.0(7)
C26 C25 Ru 69.4(5)
C24 C25 Ru 68.4(4)
C30 C25 Ru 127.0(5)
C27 C26 C25 109.7(8)
C27 C26 C31 125.4(8)
C25 C26 C31 124.9(8)
C27 C26 Ru 70.0(5)
C25 C26 Ru 72.4(6)
C31 C26 Ru 124.4(6)
C26 C27 C23 107.3(7)
C26 C27 C32 125.3(7)
C23 C27 C32 127.3(6)
C26 C27 Ru 71.5(5)
C23 C27 Ru 71.3(3)
C32 C27 Ru 124.0(4)
C23 C28 H28A 109.5
C23 C28 H28B 109.5
H28A C28 H28B 109.5
C23 C28 H28C 109.5
H28A C28 H28C 109.5
H28B C28 H28C 109.5
C24 C29 H29A 109.5
C24 C29 H29B 109.5
H29A C29 H29B 109.5
C24 C29 H29C 109.5
H29A C29 H29C 109.5
H29B C29 H29C 109.5
C25 C30 H30A 109.5
C25 C30 H30B 109.5
H30A C30 H30B 109.5
C25 C30 H30C 109.5
H30A C30 H30C 109.5
H30B C30 H30C 109.5
C26 C31 H31A 109.5
C26 C31 H31B 109.5
H31A C31 H31B 109.5
C26 C31 H31C 109.5
H31A C31 H31C 109.5
H31B C31 H31C 109.5
C27 C32 H32A 109.5
C27 C32 H32B 109.5
H32A C32 H32B 109.5
C27 C32 H32C 109.5
H32A C32 H32C 109.5
H32B C32 H32C 109.5

loop_
_geom_bond_atom_site_label_1
_geom_bond_atom_site_label_2
_geom_bond_distance
Ru C24 2.150(6)
Ru C27 2.153(6)
Ru C23 2.170(6)
Ru C26 2.172(10)
Ru C1 2.188(6)
Ru C25 2.211(7)
Ru C8 2.212(6)
Ru C2 2.218(11)
Ru C7 2.251(6)
Ru C13 2.263(7)
C1 C13 1.433(11)
C1 C2 1.467(14)
C1 C14 1.507(9)
C2 C3 1.437(13)
C2 C7 1.469(9)
C3 C4 1.374(10)
C3 C15 1.497(9)
C4 C5 1.437(9)
C4 C16 1.498(10)
C5 C6 1.362(9)
C5 C17 1.563(10)
C6 C7 1.439(9)
C6 C18 1.534(8)
C7 C8 1.459(9)
C8 C13 1.429(9)
C8 C9 1.450(8)
C9 C10 1.357(9)
C9 C19 1.502(10)
C10 C11 1.458(9)
C10 C20 1.523(9)
C11 C12 1.358(9)
C11 C21 1.519(10)
C12 C13 1.471(10)
C12 C22 1.509(9)
C14 H14A 0.9600
C14 H14B 0.9600
C14 H14C 0.9600
C15 H15A 0.9600
C15 H15B 0.9600
C15 H15C 0.9600
C16 H16A 0.9600
C16 H16B 0.9600
C16 H16C 0.9600
C17 H17A 0.9600
C17 H17B 0.9600
C17 H17C 0.9600
C18 H18A 0.9600
C18 H18B 0.9600
C18 H18C 0.9600
C19 H19A 0.9600
C19 H19B 0.9600
C19 H19C 0.9600
C20 H20A 0.9600
C20 H20B 0.9600
C20 H20C 0.9600
C21 H21A 0.9600
C21 H21B 0.9600
C21 H21C 0.9600
C22 H22A 0.9600
C22 H22B 0.9600
C22 H22C 0.9600
C23 C27 1.434(9)
C23 C24 1.439(9)
C23 C28 1.480(9)
C24 C25 1.443(11)
C24 C29 1.495(9)
C25 C26 1.434(14)
C25 C30 1.500(10)
C26 C27 1.427(9)
C26 C31 1.522(12)
C27 C32 1.481(10)
C28 H28A 0.9600
C28 H28B 0.9600
C28 H28C 0.9600
C29 H29A 0.9600
C29 H29B 0.9600
C29 H29C 0.9600
C30 H30A 0.9600
C30 H30B 0.9600
C30 H30C 0.9600
C31 H31A 0.9600
C31 H31B 0.9600
C31 H31C 0.9600
C32 H32A 0.9600
C32 H32B 0.9600
C32 H32C 0.9600

loop_
_geom_torsion_atom_site_label_1
_geom_torsion_atom_site_label_2
_geom_torsion_atom_site_label_3
_geom_torsion_atom_site_label_4
_geom_torsion
C6 C7 C8 C9 15.9(11)
